data_4319630
loop_
_publ_author_name
'F. Albert Cotton'
'James P. Donahue'
'Carlos A. Murillo'

_publ_section_title
;
 Quadridentate Bridging EO~4~^2-^ (E = S, Mo, W) Ligands and Their Role as
 Electronic Bridges
;
_journal_name_full 'Inorganic Chemistry'
_journal_page_first 2229
_journal_page_last 2233
_journal_paper_doi 10.1021/ic0012470
_journal_volume 40
_journal_year 2001
_chemical_compound_source synthesized
_chemical_formula_analytical 'not measured'
_chemical_formula_moiety
;
 [[(H3 C O C6 H4 N)2 C H]3 Mo2]2 (S O4) . (C H2 Cl2)2 . (C6 H14)
;
_chemical_formula_structural
;
 [Mo2(DAniF)3]2(mu-SO4).2(CH2Cl2).C6H14
;
_chemical_formula_sum 'C98 H108 Cl4 Mo4 N12 O16 S'
_chemical_formula_weight 2267.58
_chemical_melting_point ?
_chemical_name_systematic
; 
 ? 
;
_space_group_IT_number 2
_symmetry_cell_setting triclinic
_symmetry_space_group_name_Hall '-P 1'
_symmetry_space_group_name_H-M 'P -1'
_atom_sites_solution_hydrogens geom
_atom_sites_solution_primary direct
_atom_sites_solution_secondary difmap
_audit_creation_method SHELXL
_cell_angle_alpha 87.83(2)
_cell_angle_beta 79.721(14)
_cell_angle_gamma 69.758(14)
_cell_formula_units_Z 2
_cell_length_a 15.224(4)
_cell_length_b 17.860(6)
_cell_length_c 20.030(5)
_cell_measurement_reflns_used 250
_cell_measurement_temperature 213(2)
_cell_measurement_theta_max 20.8
_cell_measurement_theta_min 9.1
_cell_volume 5026(3)
_computing_cell_refinement 'MADNES (Enraf-Nonius, 1989)'
_computing_data_collection 'MADNES (Enraf-Nonius, 1989)'
_computing_data_reduction 'PROCOR (Kabsch, 1988)'
_computing_molecular_graphics 'SHELXTL V.5 (Siemens, 1994)'
_computing_publication_material CIFTAB
_computing_structure_refinement 'SHELXL-93 (Sheldrick, 1993)'
_computing_structure_solution 'SHELXS-86 (Sheldrick, 1990)'
_diffrn_ambient_temperature 213(2)
_diffrn_measurement_device 'Enraf-Nonius FAST area detector'
_diffrn_measurement_method 'ellipsoid-mask fitting'
_diffrn_radiation_monochromator graphite
_diffrn_radiation_source 'fine-focus sealed tube'
_diffrn_radiation_type MoK\a
_diffrn_radiation_wavelength 0.71073
_diffrn_reflns_av_R_equivalents 0.0535
_diffrn_reflns_av_sigmaI/netI 0.0465
_diffrn_reflns_limit_h_max 16
_diffrn_reflns_limit_h_min -16
_diffrn_reflns_limit_k_max 19
_diffrn_reflns_limit_k_min -19
_diffrn_reflns_limit_l_max 20
_diffrn_reflns_limit_l_min -21
_diffrn_reflns_number 24881
_diffrn_reflns_theta_max 22.57
_diffrn_reflns_theta_min 2.30
_diffrn_standards_number 'none (area detector data)'
_exptl_absorpt_coefficient_mu 0.684
_exptl_absorpt_correction_T_max 0.936
_exptl_absorpt_correction_T_min 0.752
_exptl_absorpt_correction_type multi-scan
_exptl_crystal_colour yellow
_exptl_crystal_density_diffrn 1.498
_exptl_crystal_density_meas ?
_exptl_crystal_density_method none
_exptl_crystal_description prism
_exptl_crystal_F_000 2320
_exptl_crystal_size_max 0.40
_exptl_crystal_size_mid 0.25
_exptl_crystal_size_min 0.10
_refine_diff_density_max 1.443
_refine_diff_density_min -1.022
_refine_diff_density_rms 0.121
_refine_ls_extinction_coef noref
_refine_ls_extinction_method none
_refine_ls_goodness_of_fit_all 1.109
_refine_ls_goodness_of_fit_obs 1.093
_refine_ls_hydrogen_treatment noref
_refine_ls_matrix_type full
_refine_ls_number_parameters 1212
_refine_ls_number_reflns 12608
_refine_ls_number_restraints 0
_refine_ls_restrained_S_all 1.130
_refine_ls_restrained_S_obs 1.093
_refine_ls_R_factor_all 0.0867
_refine_ls_R_factor_obs 0.0698
_refine_ls_shift/esd_max 2.353
_refine_ls_shift/esd_mean 0.010
_refine_ls_structure_factor_coef Fsqd
_refine_ls_weighting_details 'w=1/[\s^2^(Fo^2^)+(0.0648P)^2^+45.2013P] where P=(Fo^2^+2Fc^2^)/3'
_refine_ls_weighting_scheme calc
_refine_ls_wR_factor_all 0.1905
_refine_ls_wR_factor_obs 0.1671
_reflns_number_observed 10579
_reflns_number_total 12661
_reflns_observed_criterion >2sigma(I)
_cod_data_source_file ic0012470_2.cif
_cod_data_source_block '[Mo2(DAniF)3]2(mu-SO4).2(CH2Cl2).C6H14'
_cod_depositor_comments
;
The following automatic conversions were performed:

'_chemical_melting_point' value 'not measured' was changed to '?' -
the value is undefined or not given.

Automatic conversion script
Id: cif_fix_values 1569 2011-02-09 13:29:24Z adriana 

The following automatic conversions were performed:

'_geom_angle_publ_flag' value 'Y' changed to 'y' according to the
built-in table from CIF Core dictionary named 'cif_core.dic' version
2.4.1 from 2010-06-29 (92 times).

'_geom_angle_publ_flag' value 'N'
changed to 'n' according to the built-in table from CIF Core
dictionary named 'cif_core.dic' version 2.4.1 from 2010-06-29 (263
times).

'_geom_bond_publ_flag' value 'Y' changed to 'y' according to
the built-in table from CIF Core dictionary named 'cif_core.dic'
version 2.4.1 from 2010-06-29 (46 times).

'_geom_bond_publ_flag'
value 'N' changed to 'n' according to the built-in table from CIF
Core dictionary named 'cif_core.dic' version 2.4.1 from 2010-06-29
(136 times).

Automatic conversion script
Id: cif_fix_values 1646 2011-03-28 12:23:43Z adriana 

The following automatic conversions were performed:

'_exptl_crystal_density_meas' value 'not measured' was changed to '?'
- the value is perceived as not measured.

Automatic conversion script
Id: cif_fix_values 3008 2015-01-20 13:52:24Z robertas 

The following automatic conversions were performed:

'_refine_ls_weighting_scheme' value 'calc
w=1/[\s^2^(Fo^2^)+(0.0648P)^2^+45.2013P] where P=(Fo^2^+2Fc^2^)/3'
was changed to 'calc'. New tag '_refine_ls_weighting_details' was
created. The value of the new tag was set to
'w=1/[\s^2^(Fo^2^)+(0.0648P)^2^+45.2013P] where P=(Fo^2^+2Fc^2^)/3'.

Automatic conversion script
Id: cif_fix_values 3143 2015-03-26 13:38:13Z robertas 
;
_cod_original_cell_volume 5026.0(24)
_cod_database_code 4319630

loop_
_symmetry_equiv_pos_as_xyz
'x, y, z'
'-x, -y, -z'

loop_
_atom_site_aniso_label
_atom_site_aniso_U_11
_atom_site_aniso_U_22
_atom_site_aniso_U_33
_atom_site_aniso_U_23
_atom_site_aniso_U_13
_atom_site_aniso_U_12
Mo1 0.0230(4) 0.0342(4) 0.0299(4) -0.0003(3) -0.0027(3) -0.0088(3)
Mo2 0.0228(4) 0.0325(4) 0.0288(4) 0.0005(3) -0.0028(3) -0.0079(3)
Mo3 0.0382(4) 0.0254(4) 0.0283(4) 0.0062(3) -0.0007(3) -0.0059(3)
Mo4 0.0402(4) 0.0251(4) 0.0285(4) 0.0064(3) -0.0024(3) -0.0068(3)
Cl1 0.099(3) 0.190(5) 0.101(3) 0.020(3) -0.006(3) -0.018(3)
Cl2 0.123(4) 0.112(4) 0.213(6) -0.028(4) 0.010(4) -0.051(3)
S1 0.0296(11) 0.0273(11) 0.0221(10) 0.0010(9) -0.0008(8) -0.0068(9)
O1 0.039(3) 0.049(4) 0.024(3) 0.003(3) 0.002(3) -0.020(3)
O2 0.038(3) 0.035(3) 0.029(3) 0.001(3) -0.005(3) -0.013(3)
O3 0.040(3) 0.035(3) 0.032(3) 0.007(3) -0.001(3) -0.013(3)
O4 0.030(3) 0.029(3) 0.030(3) -0.004(2) 0.006(2) 0.000(3)
O5 0.023(4) 0.074(5) 0.132(8) 0.000(5) -0.015(4) -0.004(4)
O6 0.053(4) 0.063(5) 0.070(5) -0.004(4) -0.007(4) -0.036(4)
O7 0.049(4) 0.077(5) 0.051(4) -0.012(4) -0.017(3) -0.028(4)
O8 0.043(4) 0.079(5) 0.075(5) 0.036(4) -0.011(4) -0.036(4)
O9 0.079(5) 0.075(5) 0.081(6) 0.003(4) -0.010(4) -0.054(5)
O10 0.042(5) 0.086(7) 0.197(11) 0.017(7) -0.043(6) -0.015(5)
O11 0.088(7) 0.025(5) 0.342(19) 0.010(7) -0.081(9) -0.017(5)
O12 0.075(6) 0.060(6) 0.162(10) -0.007(6) -0.057(7) 0.018(5)
O13 0.085(6) 0.028(4) 0.086(6) -0.006(4) -0.029(5) -0.004(4)
O14 0.068(4) 0.032(3) 0.050(4) 0.015(3) -0.026(3) -0.014(3)
O15 0.034(4) 0.058(4) 0.066(5) 0.028(4) -0.001(3) -0.003(3)
O16 0.076(5) 0.030(4) 0.089(6) 0.004(4) -0.004(4) -0.020(4)
N1 0.016(3) 0.031(4) 0.040(4) 0.000(3) -0.002(3) 0.001(3)
N2 0.022(4) 0.026(4) 0.046(4) 0.004(3) -0.007(3) -0.006(3)
N3 0.031(4) 0.037(4) 0.030(4) 0.006(3) -0.009(3) -0.013(3)
N4 0.026(4) 0.038(4) 0.034(4) 0.002(3) -0.007(3) -0.011(3)
N5 0.030(4) 0.019(3) 0.036(4) 0.004(3) -0.007(3) -0.006(3)
N6 0.016(3) 0.027(4) 0.033(4) -0.001(3) -0.006(3) 0.001(3)
N7 0.043(4) 0.024(4) 0.033(4) 0.005(3) -0.008(3) -0.014(3)
N8 0.044(4) 0.026(4) 0.030(4) 0.008(3) -0.012(3) -0.009(3)
N9 0.049(5) 0.031(4) 0.026(4) 0.003(3) 0.006(3) 0.000(4)
N10 0.063(5) 0.031(4) 0.027(4) 0.016(3) -0.003(4) -0.014(4)
N11 0.035(4) 0.027(4) 0.037(4) 0.006(3) 0.000(3) -0.011(3)
N12 0.029(4) 0.031(4) 0.034(4) 0.007(3) 0.005(3) -0.013(3)
C1 0.033(5) 0.035(5) 0.036(5) 0.000(4) 0.002(4) -0.007(4)
C2 0.034(5) 0.041(5) 0.038(5) -0.005(4) -0.007(4) -0.009(4)
C3 0.040(6) 0.061(7) 0.040(5) 0.003(5) -0.005(4) -0.016(5)
C4 0.032(5) 0.051(6) 0.057(6) -0.005(5) -0.018(5) 0.003(5)
C5 0.029(5) 0.057(7) 0.079(8) -0.018(6) -0.003(5) -0.013(5)
C6 0.035(6) 0.046(6) 0.119(10) -0.002(7) 0.002(6) -0.016(5)
C7 0.026(5) 0.038(5) 0.078(7) -0.004(5) -0.004(5) 0.002(4)
C8 0.032(6) 0.096(10) 0.079(8) -0.010(7) -0.011(6) -0.002(6)
C9 0.020(4) 0.037(5) 0.041(5) 0.010(4) -0.007(4) -0.005(4)
C10 0.040(5) 0.052(6) 0.045(6) -0.003(5) 0.004(4) -0.017(5)
C11 0.040(6) 0.063(7) 0.061(7) 0.012(5) 0.002(5) -0.030(5)
C12 0.032(5) 0.049(6) 0.051(6) 0.009(5) -0.005(4) -0.021(5)
C13 0.051(6) 0.046(6) 0.035(5) 0.003(4) -0.013(4) -0.022(5)
C14 0.050(6) 0.042(5) 0.028(5) 0.011(4) -0.006(4) -0.022(5)
C15 0.087(9) 0.064(7) 0.082(9) 0.006(7) -0.031(7) -0.047(7)
C16 0.039(5) 0.048(6) 0.027(5) 0.011(4) -0.010(4) -0.015(4)
C17 0.032(5) 0.042(5) 0.027(4) 0.011(4) -0.010(4) -0.014(4)
C18 0.031(5) 0.047(6) 0.043(5) -0.014(4) 0.005(4) -0.007(4)
C19 0.024(5) 0.067(7) 0.054(6) -0.013(5) -0.011(4) -0.009(5)
C20 0.045(6) 0.041(5) 0.043(5) 0.008(4) -0.021(4) -0.022(5)
C21 0.034(5) 0.038(5) 0.040(5) -0.003(4) -0.006(4) -0.013(4)
C22 0.025(5) 0.039(5) 0.043(5) 0.001(4) -0.003(4) -0.005(4)
C23 0.055(7) 0.103(9) 0.051(7) -0.013(6) -0.019(5) -0.034(7)
C24 0.034(5) 0.040(5) 0.028(4) 0.001(4) -0.005(4) -0.015(4)
C25 0.037(5) 0.049(6) 0.047(6) 0.011(5) -0.004(4) -0.018(5)
C26 0.037(5) 0.057(6) 0.056(6) 0.025(5) -0.011(5) -0.018(5)
C27 0.033(5) 0.051(6) 0.047(6) 0.009(5) -0.008(4) -0.018(5)
C28 0.037(5) 0.043(5) 0.044(5) 0.020(4) -0.008(4) -0.018(4)
C29 0.035(5) 0.041(5) 0.043(5) 0.008(4) -0.013(4) -0.008(4)
C30 0.042(7) 0.107(11) 0.123(12) 0.062(9) -0.012(7) -0.032(7)
C31 0.038(5) 0.027(5) 0.035(5) 0.003(4) -0.009(4) -0.006(4)
C32 0.026(4) 0.035(5) 0.032(5) -0.007(4) 0.001(4) -0.009(4)
C33 0.106(10) 0.093(9) 0.042(6) 0.016(6) -0.023(6) -0.072(8)
C34 0.112(10) 0.093(9) 0.057(7) 0.007(7) -0.035(7) -0.071(9)
C35 0.041(5) 0.059(6) 0.059(7) 0.002(5) -0.009(5) -0.032(5)
C36 0.111(10) 0.101(10) 0.043(6) 0.003(6) 0.004(6) -0.075(9)
C37 0.112(10) 0.095(9) 0.032(6) -0.006(6) 0.004(6) -0.071(8)
C38 0.202(19) 0.143(14) 0.089(11) 0.015(10) 0.007(11) -0.146(15)
C39 0.025(5) 0.045(6) 0.036(5) 0.012(4) -0.002(4) -0.011(4)
C40 0.049(6) 0.070(7) 0.056(6) 0.012(5) -0.024(5) -0.027(6)
C42 0.030(6) 0.071(8) 0.102(9) 0.028(7) -0.017(6) -0.020(6)
C41 0.050(7) 0.079(9) 0.083(9) 0.001(7) -0.021(6) -0.020(7)
C43 0.034(6) 0.044(6) 0.111(10) 0.021(6) -0.009(6) 0.001(5)
C44 0.037(5) 0.029(5) 0.070(7) 0.001(5) -0.008(5) 0.001(4)
C45 0.042(8) 0.095(11) 0.213(20) 0.036(12) -0.033(10) 0.008(8)
C46 0.051(6) 0.039(6) 0.050(6) 0.006(5) -0.017(5) -0.017(5)
C47 0.036(5) 0.031(5) 0.045(5) 0.003(4) 0.000(4) -0.007(4)
C48 0.052(6) 0.046(6) 0.051(6) 0.005(5) -0.005(5) -0.018(5)
C49 0.043(6) 0.023(5) 0.095(9) 0.013(5) -0.004(6) 0.003(5)
C50 0.051(7) 0.029(6) 0.169(14) 0.001(7) -0.015(8) -0.016(5)
C51 0.072(9) 0.035(7) 0.201(17) -0.004(8) -0.050(10) -0.015(6)
C52 0.060(7) 0.037(6) 0.138(12) 0.014(7) -0.046(8) -0.010(5)
C53 0.093(10) 0.032(7) 0.179(16) 0.012(8) -0.045(10) -0.021(7)
C54 0.047(6) 0.028(5) 0.052(6) 0.009(4) -0.019(5) -0.017(4)
C55 0.067(7) 0.047(6) 0.055(6) 0.014(5) -0.023(6) -0.015(6)
C56 0.072(8) 0.036(6) 0.086(9) 0.002(6) -0.039(7) 0.002(6)
C57 0.062(8) 0.026(6) 0.100(10) -0.010(6) -0.044(7) 0.008(5)
C58 0.049(7) 0.045(6) 0.094(9) -0.007(6) -0.014(6) -0.005(5)
C59 0.050(6) 0.028(5) 0.075(8) 0.005(5) -0.018(6) -0.001(5)
C60 0.088(12) 0.103(13) 0.187(20) -0.060(14) -0.063(13) 0.046(10)
C61 0.074(7) 0.045(6) 0.021(5) 0.000(4) 0.008(5) -0.018(5)
C62 0.056(6) 0.019(4) 0.023(4) 0.004(4) 0.007(4) 0.004(4)
C63 0.046(6) 0.040(6) 0.057(6) -0.002(5) -0.012(5) 0.004(5)
C64 0.061(7) 0.044(6) 0.058(7) -0.008(5) -0.013(5) -0.011(5)
C65 0.059(6) 0.030(5) 0.052(6) 0.006(5) -0.003(5) -0.006(5)
C66 0.068(7) 0.043(6) 0.035(5) 0.003(4) -0.013(5) -0.009(5)
C67 0.083(8) 0.044(6) 0.033(5) 0.003(5) -0.013(5) -0.021(6)
C68 0.117(12) 0.046(7) 0.106(11) -0.011(7) -0.044(9) -0.009(7)
C69 0.057(6) 0.035(5) 0.021(4) 0.000(4) 0.001(4) -0.009(5)
C70 0.060(6) 0.035(5) 0.035(5) 0.006(4) 0.001(5) -0.016(5)
C71 0.054(6) 0.041(6) 0.042(5) 0.000(5) -0.011(5) -0.016(5)
C72 0.037(5) 0.033(5) 0.035(5) 0.004(4) 0.000(4) -0.003(4)
C73 0.097(8) 0.035(5) 0.035(5) 0.013(4) -0.023(5) -0.027(6)
C74 0.063(7) 0.040(6) 0.045(6) 0.007(5) -0.016(5) -0.008(5)
C75 0.077(7) 0.033(5) 0.051(6) 0.009(5) -0.021(6) -0.011(5)
C76 0.035(5) 0.033(5) 0.047(5) 0.015(4) -0.001(4) -0.007(4)
C77 0.046(6) 0.027(5) 0.030(5) 0.005(4) -0.003(4) -0.010(4)
C78 0.039(5) 0.034(5) 0.036(5) 0.007(4) -0.005(4) -0.012(4)
C79 0.040(5) 0.038(5) 0.040(5) 0.010(4) 0.005(4) -0.009(4)
C80 0.050(6) 0.039(5) 0.039(5) 0.013(4) -0.007(5) -0.010(5)
C81 0.027(5) 0.058(6) 0.058(6) 0.018(5) 0.005(5) -0.005(5)
C82 0.030(5) 0.049(6) 0.056(6) 0.020(5) 0.009(5) -0.001(4)
C83 0.047(7) 0.084(9) 0.101(10) 0.049(8) -0.007(7) -0.006(6)
C84 0.040(5) 0.030(5) 0.039(5) 0.006(4) -0.002(4) -0.011(4)
C85 0.035(5) 0.047(6) 0.047(6) 0.004(5) 0.004(4) -0.015(5)
C86 0.057(6) 0.037(6) 0.048(6) -0.010(5) 0.010(5) -0.007(5)
C87 0.052(6) 0.027(5) 0.058(6) 0.009(5) -0.003(5) -0.008(5)
C88 0.038(6) 0.046(6) 0.079(7) 0.016(5) -0.004(5) -0.022(5)
C89 0.048(6) 0.036(5) 0.063(7) 0.009(5) 0.003(5) -0.012(5)
C90 0.081(9) 0.044(7) 0.126(11) 0.017(7) -0.015(8) -0.035(6)
C91 0.146(15) 0.094(11) 0.102(12) -0.036(9) 0.013(11) -0.050(11)

loop_
_atom_site_label
_atom_site_type_symbol
_atom_site_fract_x
_atom_site_fract_y
_atom_site_fract_z
_atom_site_U_iso_or_equiv
_atom_site_thermal_displace_type
_atom_site_occupancy
_atom_site_calc_flag
_atom_site_refinement_flags
_atom_site_disorder_group
Mo1 Mo -0.09747(5) 0.24160(4) 0.58859(4) 0.0296(2) Uani 1 d . .
Mo2 Mo 0.03019(5) 0.26005(4) 0.59210(3) 0.0287(2) Uani 1 d . .
Mo3 Mo -0.19474(5) 0.37688(4) 0.87770(4) 0.0328(2) Uani 1 d . .
Mo4 Mo -0.13637(5) 0.25743(4) 0.90289(4) 0.0331(2) Uani 1 d . .
Cl1 Cl -0.5781(3) 0.7709(4) 0.8760(2) 0.140(2) Uani 1 d . .
Cl2 Cl -0.3943(4) 0.7745(3) 0.8175(3) 0.151(2) Uani 1 d . .
Cl3A Cl 0.2212(8) 0.4555(6) 0.7879(6) 0.147(5) Uiso 0.546(12) d P 1
Cl4A Cl 0.2388(17) 0.3290(13) 0.7313(10) 0.257(9) Uiso 0.546(12) d P 1
Cl3B Cl 0.3121(22) 0.3354(18) 0.6132(16) 0.339(16) Uiso 0.454(12) d P 2
Cl4B Cl 0.3157(23) 0.3096(17) 0.7327(14) 0.276(12) Uiso 0.454(12) d P 2
S1 S -0.08582(14) 0.26895(12) 0.74274(9) 0.0277(5) Uani 1 d . .
O1 O -0.1410(4) 0.2447(3) 0.6985(3) 0.0373(14) Uani 1 d . .
O2 O 0.0080(4) 0.2648(3) 0.7027(3) 0.0342(13) Uani 1 d . .
O3 O -0.1403(4) 0.3522(3) 0.7695(3) 0.0364(14) Uani 1 d . .
O4 O -0.0721(4) 0.2139(3) 0.7999(3) 0.0335(13) Uani 1 d . .
O5 O -0.5734(5) 0.4854(5) 0.6209(5) 0.080(3) Uani 1 d . .
O6 O 0.1268(5) 0.6075(4) 0.6572(4) 0.058(2) Uani 1 d . .
O7 O -0.3189(5) 0.1693(4) 0.3374(3) 0.056(2) Uani 1 d . .
O8 O 0.3842(5) 0.3231(4) 0.3508(4) 0.062(2) Uani 1 d . .
O9 O -0.2256(6) -0.1027(5) 0.6465(4) 0.072(2) Uani 1 d . .
O10 O 0.4894(6) 0.0190(6) 0.6289(6) 0.108(4) Uani 1 d . .
O11 O -0.0735(7) 0.7134(5) 0.8897(8) 0.147(6) Uani 1 d . .
O12 O 0.3410(7) 0.0118(5) 0.8876(6) 0.105(3) Uani 1 d . .
O13 O -0.3954(6) 0.7423(4) 1.0380(4) 0.069(2) Uani 1 d . .
O14 O -0.0500(5) 0.0440(3) 1.1894(3) 0.049(2) Uani 1 d . .
O15 O -0.5802(4) 0.6208(4) 0.7487(4) 0.058(2) Uani 1 d . .
O16 O -0.3065(5) -0.0631(4) 0.9085(4) 0.066(2) Uani 1 d . .
N1 N -0.1771(4) 0.3674(4) 0.5956(3) 0.032(2) Uani 1 d . .
N2 N -0.0361(4) 0.3865(4) 0.5972(4) 0.032(2) Uani 1 d . .
N3 N -0.0717(5) 0.2356(4) 0.4816(3) 0.032(2) Uani 1 d . .
N4 N 0.0666(5) 0.2565(4) 0.4862(3) 0.033(2) Uani 1 d . .
N5 N -0.0348(5) 0.1152(4) 0.5987(3) 0.029(2) Uani 1 d . .
N6 N 0.1053(4) 0.1350(4) 0.6036(3) 0.0276(15) Uani 1 d . .
N7 N -0.0691(5) 0.4007(4) 0.8833(3) 0.033(2) Uani 1 d . .
N8 N -0.0001(5) 0.2687(4) 0.9046(3) 0.034(2) Uani 1 d . .
N9 N -0.2474(5) 0.4147(4) 0.9805(3) 0.041(2) Uani 1 d . .
N10 N -0.1808(6) 0.2840(4) 1.0070(3) 0.042(2) Uani 1 d . .
N11 N -0.3222(5) 0.3657(4) 0.8599(3) 0.034(2) Uani 1 d . .
N12 N -0.2609(5) 0.2346(4) 0.8893(3) 0.032(2) Uani 1 d . .
C1 C -0.1298(6) 0.4152(5) 0.6038(4) 0.037(2) Uani 1 d . .
H1A H -0.1626(6) 0.4691(5) 0.6142(4) 0.044 Uiso 1 calc R .
C2 C -0.2779(6) 0.4017(5) 0.6013(4) 0.038(2) Uani 1 d . .
C3 C -0.3240(7) 0.4738(6) 0.5724(5) 0.048(2) Uani 1 d . .
H3A H -0.2881(7) 0.5020(6) 0.5482(5) 0.057 Uiso 1 calc R .
C4 C -0.4232(6) 0.5044(6) 0.5792(5) 0.050(3) Uani 1 d . .
H4A H -0.4532(6) 0.5532(6) 0.5607(5) 0.059 Uiso 1 calc R .
C5 C -0.4759(7) 0.4614(6) 0.6135(6) 0.056(3) Uani 1 d . .
C6 C -0.4324(7) 0.3897(6) 0.6392(7) 0.068(3) Uani 1 d . .
H6A H -0.4687(7) 0.3602(6) 0.6603(7) 0.081 Uiso 1 calc R .
C7 C -0.3341(6) 0.3595(6) 0.6346(5) 0.051(3) Uani 1 d . .
H7A H -0.3057(6) 0.3108(6) 0.6538(5) 0.062 Uiso 1 calc R .
C8 C -0.6219(7) 0.5620(8) 0.5987(6) 0.074(4) Uani 1 d . .
H8A H -0.6889(7) 0.5714(8) 0.6066(6) 0.111 Uiso 1 calc R .
H8B H -0.5999(7) 0.5654(8) 0.5511(6) 0.111 Uiso 1 calc R .
H8C H -0.6098(7) 0.6015(8) 0.6233(6) 0.111 Uiso 1 calc R .
C9 C 0.0071(5) 0.4408(5) 0.6147(4) 0.034(2) Uani 1 d . .
C10 C 0.0710(6) 0.4622(6) 0.5666(5) 0.047(2) Uani 1 d . .
H10A H 0.0885(6) 0.4390(6) 0.5233(5) 0.056 Uiso 1 calc R .
C11 C 0.1095(7) 0.5184(6) 0.5825(5) 0.053(3) Uani 1 d . .
H11A H 0.1511(7) 0.5334(6) 0.5495(5) 0.063 Uiso 1 calc R .
C12 C 0.0859(6) 0.5517(6) 0.6471(5) 0.043(2) Uani 1 d . .
C13 C 0.0262(7) 0.5291(5) 0.6958(5) 0.042(2) Uani 1 d . .
H13A H 0.0115(7) 0.5507(5) 0.7396(5) 0.051 Uiso 1 calc R .
C14 C -0.0128(6) 0.4735(5) 0.6796(4) 0.039(2) Uani 1 d . .
H14A H -0.0532(6) 0.4580(5) 0.7133(4) 0.047 Uiso 1 calc R .
C15 C 0.0920(9) 0.6529(7) 0.7179(6) 0.070(3) Uani 1 d . .
H15A H 0.1257(9) 0.6892(7) 0.7191(6) 0.105 Uiso 1 calc R .
H15B H 0.1010(9) 0.6181(7) 0.7557(6) 0.105 Uiso 1 calc R .
H15C H 0.0254(9) 0.6825(7) 0.7205(6) 0.105 Uiso 1 calc R .
C16 C 0.0077(6) 0.2457(5) 0.4506(4) 0.038(2) Uani 1 d . .
H16A H 0.0216(6) 0.2450(5) 0.4034(4) 0.045 Uiso 1 calc R .
C17 C -0.1302(6) 0.2167(5) 0.4426(4) 0.033(2) Uani 1 d . .
C18 C -0.2287(6) 0.2494(6) 0.4623(5) 0.043(2) Uani 1 d . .
H18A H -0.2543(6) 0.2838(6) 0.5001(5) 0.052 Uiso 1 calc R .
C19 C -0.2883(6) 0.2315(6) 0.4268(5) 0.049(2) Uani 1 d . .
H19A H -0.3538(6) 0.2532(6) 0.4412(5) 0.059 Uiso 1 calc R .
C20 C -0.2522(6) 0.1813(5) 0.3694(5) 0.040(2) Uani 1 d . .
C21 C -0.1550(6) 0.1472(5) 0.3505(4) 0.037(2) Uani 1 d . .
H21A H -0.1291(6) 0.1125(5) 0.3129(4) 0.045 Uiso 1 calc R .
C22 C -0.0962(6) 0.1648(5) 0.3877(4) 0.038(2) Uani 1 d . .
H22A H -0.0308(6) 0.1405(5) 0.3749(4) 0.045 Uiso 1 calc R .
C23 C -0.2852(8) 0.1205(8) 0.2775(5) 0.067(3) Uani 1 d . .
H23A H -0.3382(8) 0.1165(8) 0.2599(5) 0.100 Uiso 1 calc R .
H23B H -0.2453(8) 0.0681(8) 0.2878(5) 0.100 Uiso 1 calc R .
H23C H -0.2492(8) 0.1436(8) 0.2442(5) 0.100 Uiso 1 calc R .
C24 C 0.1476(6) 0.2734(5) 0.4513(4) 0.034(2) Uani 1 d . .
C25 C 0.2343(6) 0.2381(6) 0.4715(5) 0.044(2) Uani 1 d . .
H25A H 0.2390(6) 0.2029(6) 0.5072(5) 0.053 Uiso 1 calc R .
C26 C 0.3150(7) 0.2537(6) 0.4399(5) 0.050(3) Uani 1 d . .
H26A H 0.3724(7) 0.2304(6) 0.4551(5) 0.060 Uiso 1 calc R .
C27 C 0.3088(6) 0.3047(6) 0.3852(5) 0.043(2) Uani 1 d . .
C28 C 0.2221(6) 0.3420(5) 0.3650(5) 0.041(2) Uani 1 d . .
H28A H 0.2173(6) 0.3771(5) 0.3292(5) 0.049 Uiso 1 calc R .
C29 C 0.1426(6) 0.3266(5) 0.3983(4) 0.040(2) Uani 1 d . .
H29A H 0.0843(6) 0.3525(5) 0.3849(4) 0.048 Uiso 1 calc R .
C30 C 0.4751(8) 0.2824(8) 0.3682(7) 0.091(5) Uani 1 d . .
H30A H 0.5217(8) 0.3007(8) 0.3406(7) 0.137 Uiso 1 calc R .
H30B H 0.4919(8) 0.2260(8) 0.3606(7) 0.137 Uiso 1 calc R .
H30C H 0.4732(8) 0.2929(8) 0.4152(7) 0.137 Uiso 1 calc R .
C31 C 0.0539(6) 0.0875(5) 0.6077(4) 0.034(2) Uani 1 d . .
H31A H 0.0814(6) 0.0339(5) 0.6170(4) 0.041 Uiso 1 calc R .
C32 C -0.0859(6) 0.0615(5) 0.6119(4) 0.032(2) Uani 1 d . .
C33 C -0.1122(9) 0.0298(7) 0.5617(5) 0.070(3) Uani 1 d . .
H33A H -0.1001(9) 0.0458(7) 0.5173(5) 0.083 Uiso 1 calc R .
C34 C -0.1572(10) -0.0265(8) 0.5754(6) 0.075(4) Uani 1 d . .
H34A H -0.1714(10) -0.0498(8) 0.5400(6) 0.090 Uiso 1 calc R .
C35 C -0.1802(7) -0.0475(6) 0.6400(5) 0.049(2) Uani 1 d . .
C36 C -0.1519(9) -0.0193(8) 0.6909(6) 0.077(4) Uani 1 d . .
H36A H -0.1624(9) -0.0369(8) 0.7349(6) 0.092 Uiso 1 calc R .
C37 C -0.1067(9) 0.0366(7) 0.6764(5) 0.072(4) Uani 1 d . .
H37A H -0.0899(9) 0.0578(7) 0.7118(5) 0.086 Uiso 1 calc R .
C38 C -0.2415(14) -0.1345(10) 0.7106(7) 0.126(7) Uani 1 d . .
H38A H -0.2735(14) -0.1719(10) 0.7083(7) 0.189 Uiso 1 calc R .
H38B H -0.2802(14) -0.0921(10) 0.7425(7) 0.189 Uiso 1 calc R .
H38C H -0.1817(14) -0.1611(10) 0.7250(7) 0.189 Uiso 1 calc R .
C39 C 0.2032(6) 0.1003(5) 0.6098(4) 0.037(2) Uani 1 d . .
C40 C 0.2433(7) 0.1456(7) 0.6411(5) 0.055(3) Uani 1 d . .
H40A H 0.2054(7) 0.1963(7) 0.6585(5) 0.066 Uiso 1 calc R .
C42 C 0.3942(7) 0.0423(7) 0.6201(7) 0.067(3) Uani 1 d . .
C41 C 0.3364(8) 0.1173(8) 0.6466(6) 0.070(3) Uani 1 d . .
H41A H 0.3616(8) 0.1483(8) 0.6683(6) 0.084 Uiso 1 calc R .
C43 C 0.3572(7) -0.0034(6) 0.5903(7) 0.068(3) Uani 1 d . .
H43A H 0.3955(7) -0.0543(6) 0.5737(7) 0.081 Uiso 1 calc R .
C44 C 0.2612(6) 0.0259(5) 0.5847(5) 0.048(2) Uani 1 d . .
H44A H 0.2362(6) -0.0056(5) 0.5635(5) 0.058 Uiso 1 calc R .
C45 C 0.5509(9) -0.0548(9) 0.6005(10) 0.125(7) Uani 1 d . .
H45A H 0.6135(9) -0.0642(9) 0.6098(10) 0.187 Uiso 1 calc R .
H45B H 0.5531(9) -0.0547(9) 0.5523(10) 0.187 Uiso 1 calc R .
H45C H 0.5285(9) -0.0963(9) 0.6198(10) 0.187 Uiso 1 calc R .
C46 C 0.0074(7) 0.3392(5) 0.8918(5) 0.046(2) Uani 1 d . .
H46A H 0.0659(7) 0.3460(5) 0.8887(5) 0.055 Uiso 1 calc R .
C47 C -0.0651(6) 0.4790(5) 0.8823(5) 0.040(2) Uani 1 d . .
C48 C -0.1346(7) 0.5386(6) 0.8559(5) 0.050(2) Uani 1 d . .
H48A H -0.1794(7) 0.5258(6) 0.8371(5) 0.060 Uiso 1 calc R .
C49 C -0.1383(7) 0.6169(5) 0.8569(6) 0.059(3) Uani 1 d . .
H49A H -0.1846(7) 0.6558(5) 0.8378(6) 0.071 Uiso 1 calc R .
C50 C -0.0754(8) 0.6382(6) 0.8855(8) 0.083(4) Uani 1 d . .
C51 C -0.0074(9) 0.5802(7) 0.9129(9) 0.100(5) Uani 1 d . .
H51A H 0.0360(9) 0.5938(7) 0.9327(9) 0.120 Uiso 1 calc R .
C52 C -0.0023(8) 0.5023(6) 0.9115(7) 0.077(4) Uani 1 d . .
H52A H 0.0445(8) 0.4639(6) 0.9306(7) 0.092 Uiso 1 calc R .
C53 C -0.1521(10) 0.7772(7) 0.8861(9) 0.099(5) Uani 1 d . .
H53A H -0.1383(10) 0.8252(7) 0.8899(9) 0.149 Uiso 1 calc R .
H53B H -0.2021(10) 0.7761(7) 0.9224(9) 0.149 Uiso 1 calc R .
H53C H -0.1717(10) 0.7756(7) 0.8434(9) 0.149 Uiso 1 calc R .
C54 C 0.0880(7) 0.2029(5) 0.8994(5) 0.040(2) Uani 1 d . .
C55 C 0.1052(8) 0.1493(6) 0.9520(5) 0.056(3) Uani 1 d . .
H55A H 0.0591(8) 0.1554(6) 0.9907(5) 0.067 Uiso 1 calc R .
C56 C 0.1905(9) 0.0874(6) 0.9462(7) 0.067(3) Uani 1 d . .
H56A H 0.2027(9) 0.0531(6) 0.9823(7) 0.080 Uiso 1 calc R .
C57 C 0.2578(8) 0.0750(6) 0.8888(7) 0.065(3) Uani 1 d . .
C58 C 0.2406(8) 0.1264(6) 0.8356(7) 0.065(3) Uani 1 d . .
H58A H 0.2863(8) 0.1190(6) 0.7965(7) 0.079 Uiso 1 calc R .
C59 C 0.1537(7) 0.1899(5) 0.8408(6) 0.053(3) Uani 1 d . .
H59A H 0.1407(7) 0.2233(5) 0.8044(6) 0.064 Uiso 1 calc R .
C60 C 0.4109(12) -0.0042(10) 0.8266(11) 0.140(8) Uani 1 d . .
H60A H 0.4652(12) -0.0496(10) 0.8328(11) 0.210 Uiso 1 calc R .
H60B H 0.4302(12) 0.0414(10) 0.8166(11) 0.210 Uiso 1 calc R .
H60C H 0.3842(12) -0.0150(10) 0.7898(11) 0.210 Uiso 1 calc R .
C61 C -0.2267(7) 0.3608(6) 1.0265(4) 0.049(3) Uani 1 d . .
H61A H -0.2435(7) 0.3755(6) 1.0724(4) 0.059 Uiso 1 calc R .
C62 C -0.2871(7) 0.4969(5) 0.9989(4) 0.039(2) Uani 1 d . .
C63 C -0.2463(7) 0.5300(6) 1.0401(5) 0.052(3) Uani 1 d . .
H63A H -0.1946(7) 0.4974(6) 1.0584(5) 0.063 Uiso 1 calc R .
C64 C -0.2813(7) 0.6117(6) 1.0548(5) 0.056(3) Uani 1 d . .
H64A H -0.2537(7) 0.6331(6) 1.0834(5) 0.067 Uiso 1 calc R .
C65 C -0.3571(7) 0.6611(5) 1.0267(5) 0.050(3) Uani 1 d . .
C66 C -0.3982(8) 0.6277(6) 0.9861(5) 0.051(3) Uani 1 d . .
H66A H -0.4500(8) 0.6604(6) 0.9679(5) 0.061 Uiso 1 calc R .
C67 C -0.3644(8) 0.5471(6) 0.9718(5) 0.053(3) Uani 1 d . .
H67A H -0.3932(8) 0.5259(6) 0.9439(5) 0.064 Uiso 1 calc R .
C68 C -0.3556(11) 0.7770(7) 1.0821(7) 0.091(4) Uani 1 d . .
H68A H -0.3885(11) 0.8337(7) 1.0857(7) 0.137 Uiso 1 calc R .
H68B H -0.2895(11) 0.7664(7) 1.0641(7) 0.137 Uiso 1 calc R .
H68C H -0.3618(11) 0.7545(7) 1.1262(7) 0.137 Uiso 1 calc R .
C69 C -0.1523(7) 0.2248(5) 1.0561(4) 0.041(2) Uani 1 d . .
C70 C -0.1079(7) 0.2342(5) 1.1080(4) 0.045(2) Uani 1 d . .
H70A H -0.1006(7) 0.2830(5) 1.1138(4) 0.054 Uiso 1 calc R .
C71 C -0.0747(7) 0.1744(5) 1.1505(5) 0.046(2) Uani 1 d . .
H71A H -0.0445(7) 0.1824(5) 1.1847(5) 0.055 Uiso 1 calc R .
C72 C -0.0855(6) 0.1014(5) 1.1434(4) 0.038(2) Uani 1 d . .
C73 C -0.1296(8) 0.0903(6) 1.0923(5) 0.053(3) Uani 1 d . .
H73A H -0.1376(8) 0.0417(6) 1.0869(5) 0.064 Uiso 1 calc R .
C74 C -0.1617(7) 0.1514(6) 1.0495(5) 0.051(3) Uani 1 d . .
H74A H -0.1909(7) 0.1433(6) 1.0148(5) 0.061 Uiso 1 calc R .
C75 C -0.0653(8) -0.0300(5) 1.1842(5) 0.055(3) Uani 1 d . .
H75A H -0.0381(8) -0.0652(5) 1.2183(5) 0.082 Uiso 1 calc R .
H75B H -0.0358(8) -0.0541(5) 1.1401(5) 0.082 Uiso 1 calc R .
H75C H -0.1324(8) -0.0205(5) 1.1908(5) 0.082 Uiso 1 calc R .
C76 C -0.3305(6) 0.2947(5) 0.8670(5) 0.041(2) Uani 1 d . .
H76A H -0.3836(6) 0.2861(5) 0.8568(5) 0.049 Uiso 1 calc R .
C77 C -0.3935(6) 0.4295(5) 0.8321(4) 0.036(2) Uani 1 d . .
C78 C -0.3613(6) 0.4730(5) 0.7815(4) 0.037(2) Uani 1 d . .
H78A H -0.2964(6) 0.4595(5) 0.7653(4) 0.044 Uiso 1 calc R .
C79 C -0.4254(6) 0.5367(5) 0.7549(5) 0.042(2) Uani 1 d . .
H79A H -0.4039(6) 0.5668(5) 0.7212(5) 0.051 Uiso 1 calc R .
C80 C -0.5227(7) 0.5559(5) 0.7788(5) 0.044(2) Uani 1 d . .
C81 C -0.5539(6) 0.5107(6) 0.8262(5) 0.052(3) Uani 1 d . .
H81A H -0.6188(6) 0.5219(6) 0.8406(5) 0.063 Uiso 1 calc R .
C82 C -0.4887(6) 0.4472(6) 0.8535(5) 0.051(3) Uani 1 d . .
H82A H -0.5103(6) 0.4167(6) 0.8866(5) 0.061 Uiso 1 calc R .
C83 C -0.6794(8) 0.6444(8) 0.7709(7) 0.084(4) Uani 1 d . .
H83A H -0.7108(8) 0.6898(8) 0.7461(7) 0.126 Uiso 1 calc R .
H83B H -0.6941(8) 0.6581(8) 0.8185(7) 0.126 Uiso 1 calc R .
H83C H -0.7006(8) 0.6012(8) 0.7633(7) 0.126 Uiso 1 calc R .
C84 C -0.2765(6) 0.1604(5) 0.8963(4) 0.037(2) Uani 1 d . .
C85 C -0.2018(6) 0.0904(5) 0.8718(5) 0.044(2) Uani 1 d . .
H85A H -0.1432(6) 0.0933(5) 0.8516(5) 0.053 Uiso 1 calc R .
C86 C -0.2137(7) 0.0178(6) 0.8772(5) 0.052(3) Uani 1 d . .
H86A H -0.1635(7) -0.0280(6) 0.8603(5) 0.062 Uiso 1 calc R .
C87 C -0.2999(7) 0.0122(5) 0.9075(5) 0.048(2) Uani 1 d . .
C88 C -0.3732(7) 0.0798(6) 0.9351(6) 0.053(3) Uani 1 d . .
H88A H -0.4306(7) 0.0763(6) 0.9574(6) 0.064 Uiso 1 calc R .
C89 C -0.3601(7) 0.1538(6) 0.9290(5) 0.051(3) Uani 1 d . .
H89A H -0.4094(7) 0.1994(6) 0.9476(5) 0.062 Uiso 1 calc R .
C90 C -0.3889(9) -0.0726(7) 0.9463(7) 0.081(4) Uani 1 d . .
H90A H -0.3847(9) -0.1273(7) 0.9429(7) 0.121 Uiso 1 calc R .
H90B H -0.4437(9) -0.0388(7) 0.9289(7) 0.121 Uiso 1 calc R .
H90C H -0.3947(9) -0.0583(7) 0.9930(7) 0.121 Uiso 1 calc R .
C91 C -0.4728(12) 0.7260(9) 0.8229(8) 0.115(6) Uani 1 d . .
H91A H -0.4436(12) 0.6724(9) 0.8384(8) 0.138 Uiso 1 calc R .
H91B H -0.4857(12) 0.7212(9) 0.7779(8) 0.138 Uiso 1 calc R .
C92 C 0.2809(21) 0.4066(18) 0.7051(15) 0.197(11) Uiso 1 d . .
C93A C 0.4337(22) 0.3171(19) 0.5522(15) 0.088(8) Uiso 0.50 d P .
C93B C 0.4721(26) 0.2669(25) 0.5649(18) 0.107(10) Uiso 0.50 d P .
C93C C 0.5179(21) 0.2029(19) 0.5601(15) 0.072(7) Uiso 0.50 d P .
C93D C 0.5316(18) 0.1634(16) 0.5326(13) 0.068(6) Uiso 0.50 d P .
C93E C 0.5593(26) 0.1905(20) 0.5887(17) 0.097(9) Uiso 0.50 d P .
C93F C 0.5932(34) 0.1541(29) 0.6885(25) 0.060(11) Uiso 0.20 d P .
C93G C 0.6329(24) 0.1517(19) 0.5877(17) 0.095(9) Uiso 0.50 d P .
C93H C 0.6499(26) 0.1585(22) 0.6350(20) 0.072(9) Uiso 0.33 d P .
C93I C 0.5618(36) 0.1862(31) 0.7202(27) 0.078(12) Uiso 0.33 d P .
C93J C 0.5865(19) 0.0652(16) 0.7516(13) 0.079(7) Uiso 0.50 d P .
C93K C 0.5188(29) 0.1940(25) 0.7584(22) 0.071(10) Uiso 0.33 d P .
C93L C 0.5482(17) 0.2259(15) 0.7569(13) 0.064(6) Uiso 0.50 d P .
C93M C 0.6520(30) 0.1680(25) 0.7215(22) 0.105(12) Uiso 0.40 d P .
C93N C 0.6029(36) 0.1346(30) 0.7503(25) 0.122(14) Uiso 0.40 d P .

loop_
_atom_type_symbol
_atom_type_description
_atom_type_scat_dispersion_real
_atom_type_scat_dispersion_imag
_atom_type_scat_source
C C 0.0033 0.0016 'International Tables Vol C Tables 4.2.6.8 and 6.1.1.4'
H H 0.0000 0.0000 'International Tables Vol C Tables 4.2.6.8 and 6.1.1.4'
N N 0.0061 0.0033 'International Tables Vol C Tables 4.2.6.8 and 6.1.1.4'
O O 0.0106 0.0060 'International Tables Vol C Tables 4.2.6.8 and 6.1.1.4'
S S 0.1246 0.1234 'International Tables Vol C Tables 4.2.6.8 and 6.1.1.4'
Cl Cl 0.1484 0.1585 'International Tables Vol C Tables 4.2.6.8 and 6.1.1.4'
Mo Mo -1.6832 0.6857 'International Tables Vol C Tables 4.2.6.8 and 6.1.1.4'

loop_
_geom_angle_atom_site_label_1
_geom_angle_atom_site_label_2
_geom_angle_atom_site_label_3
_geom_angle
_geom_angle_site_symmetry_1
_geom_angle_site_symmetry_3
_geom_angle_publ_flag
Mo2 Mo1 N3 92.8(2) . . y
Mo2 Mo1 N5 92.6(2) . . y
N3 Mo1 N5 94.2(3) . . y
Mo2 Mo1 N1 92.5(2) . . y
N3 Mo1 N1 94.7(3) . . y
N5 Mo1 N1 169.5(2) . . y
Mo2 Mo1 O1 94.68(15) . . y
N3 Mo1 O1 172.5(2) . . y
N5 Mo1 O1 85.2(2) . . y
N1 Mo1 O1 85.2(2) . . y
N4 Mo2 Mo1 92.3(2) . . y
N4 Mo2 N2 93.3(3) . . y
Mo1 Mo2 N2 92.9(2) . . y
N4 Mo2 N6 95.1(3) . . y
Mo1 Mo2 N6 92.8(2) . . y
N2 Mo2 N6 169.7(2) . . y
N4 Mo2 O2 173.5(2) . . y
Mo1 Mo2 O2 94.22(15) . . y
N2 Mo2 O2 86.9(2) . . y
N6 Mo2 O2 84.1(2) . . y
Mo4 Mo3 N11 94.1(2) . . y
Mo4 Mo3 N9 92.8(2) . . y
N11 Mo3 N9 95.1(3) . . y
Mo4 Mo3 N7 93.1(2) . . y
N11 Mo3 N7 171.2(2) . . y
N9 Mo3 N7 89.5(3) . . y
Mo4 Mo3 O3 93.35(15) . . y
N11 Mo3 O3 87.4(2) . . y
N9 Mo3 O3 173.2(2) . . y
N7 Mo3 O3 87.2(2) . . y
Mo3 Mo4 N10 92.5(2) . . y
Mo3 Mo4 N12 91.6(2) . . y
N10 Mo4 N12 95.2(3) . . y
Mo3 Mo4 N8 92.0(2) . . y
N10 Mo4 N8 92.0(3) . . y
N12 Mo4 N8 171.8(3) . . y
Mo3 Mo4 O4 95.54(15) . . y
N10 Mo4 O4 170.8(2) . . y
N12 Mo4 O4 88.9(2) . . y
N8 Mo4 O4 83.4(2) . . y
C92 Cl3A Cl4A 44.8(10) . . n
C92 Cl4A Cl3A 47.8(11) . . n
C93A Cl3B C92 118.9(19) . . n
C93A Cl3B Cl4B 117.6(19) . . n
C92 Cl3B Cl4B 43.7(11) . . n
C92 Cl4B Cl3B 59.9(14) . . n
O4 S1 O2 110.0(3) . . y
O4 S1 O1 108.5(3) . . y
O2 S1 O1 109.5(3) . . y
O4 S1 O3 109.5(3) . . y
O2 S1 O3 110.0(3) . . y
O1 S1 O3 109.3(3) . . y
S1 O1 Mo1 119.4(3) . . y
S1 O2 Mo2 119.8(3) . . y
S1 O3 Mo3 121.1(3) . . y
S1 O4 Mo4 120.4(3) . . y
C5 O5 C8 117.7(9) . . n
C12 O6 C15 117.2(8) . . n
C20 O7 C23 117.3(7) . . n
C27 O8 C30 117.7(7) . . n
C35 O9 C38 117.7(9) . . n
C45 O10 C42 117.1(11) . . n
C53 O11 C50 120.4(10) . . n
C57 O12 C60 118.2(12) . . n
C65 O13 C68 117.7(8) . . n
C72 O14 C75 116.4(7) . . n
C80 O15 C83 117.9(7) . . n
C87 O16 C90 117.7(8) . . n
C1 N1 C2 118.0(7) . . y
C1 N1 Mo1 116.5(5) . . y
C2 N1 Mo1 124.9(5) . . y
C1 N2 C9 115.7(7) . . y
C1 N2 Mo2 117.1(5) . . y
C9 N2 Mo2 124.4(5) . . y
C16 N3 C17 119.3(7) . . y
C16 N3 Mo1 116.6(5) . . y
C17 N3 Mo1 124.0(5) . . y
C16 N4 C24 118.4(7) . . y
C16 N4 Mo2 118.3(5) . . y
C24 N4 Mo2 122.9(5) . . y
C31 N5 C32 116.0(7) . . y
C31 N5 Mo1 117.2(5) . . y
C32 N5 Mo1 125.2(5) . . y
C31 N6 C39 118.3(7) . . y
C31 N6 Mo2 116.1(5) . . y
C39 N6 Mo2 125.5(5) . . y
C46 N7 C47 119.2(7) . . y
C46 N7 Mo3 117.6(6) . . y
C47 N7 Mo3 123.0(5) . . y
C46 N8 C54 115.7(8) . . y
C46 N8 Mo4 117.3(6) . . y
C54 N8 Mo4 124.6(5) . . y
C61 N9 C62 120.8(7) . . y
C61 N9 Mo3 117.3(6) . . y
C62 N9 Mo3 120.8(5) . . y
C61 N10 C69 120.2(7) . . y
C61 N10 Mo4 117.8(5) . . y
C69 N10 Mo4 121.4(6) . . y
C76 N11 C77 119.6(7) . . y
C76 N11 Mo3 117.5(6) . . y
C77 N11 Mo3 122.4(5) . . y
C76 N12 C84 115.1(7) . . y
C76 N12 Mo4 117.7(5) . . y
C84 N12 Mo4 127.1(5) . . y
N2 C1 N1 120.2(8) . . y
C7 C2 C3 117.6(8) . . n
C7 C2 N1 118.8(8) . . n
C3 C2 N1 123.6(8) . . n
C2 C3 C4 121.1(9) . . n
C5 C4 C3 119.3(9) . . n
C6 C5 C4 120.5(9) . . n
C6 C5 O5 116.0(10) . . n
C4 C5 O5 123.4(10) . . n
C5 C6 C7 121.0(10) . . n
C6 C7 C2 120.5(9) . . n
C10 C9 C14 117.7(8) . . n
C10 C9 N2 120.6(8) . . n
C14 C9 N2 121.7(7) . . n
C9 C10 C11 120.7(9) . . n
C12 C11 C10 120.1(8) . . n
C13 C12 C11 120.2(8) . . n
C13 C12 O6 124.3(9) . . n
C11 C12 O6 115.5(8) . . n
C12 C13 C14 119.6(9) . . n
C9 C14 C13 121.6(8) . . n
N4 C16 N3 120.0(8) . . y
C22 C17 C18 117.2(8) . . n
C22 C17 N3 124.0(7) . . n
C18 C17 N3 118.8(8) . . n
C19 C18 C17 120.8(8) . . n
C18 C19 C20 121.0(8) . . n
O7 C20 C21 125.9(8) . . n
O7 C20 C19 115.5(8) . . n
C21 C20 C19 118.6(8) . . n
C20 C21 C22 119.5(8) . . n
C17 C22 C21 122.8(8) . . n
C25 C24 C29 117.8(8) . . n
C25 C24 N4 119.5(7) . . n
C29 C24 N4 122.7(7) . . n
C24 C25 C26 121.7(8) . . n
C25 C26 C27 119.3(8) . . n
O8 C27 C28 116.6(8) . . n
O8 C27 C26 123.4(8) . . n
C28 C27 C26 120.0(8) . . n
C27 C28 C29 119.5(8) . . n
C28 C29 C24 121.7(8) . . n
N5 C31 N6 121.0(7) . . y
C33 C32 C37 117.0(9) . . n
C33 C32 N5 122.2(8) . . n
C37 C32 N5 120.7(8) . . n
C32 C33 C34 121.1(10) . . n
C35 C34 C33 120.4(10) . . n
C36 C35 C34 119.8(9) . . n
C36 C35 O9 125.6(10) . . n
C34 C35 O9 114.4(9) . . n
C35 C36 C37 118.9(10) . . n
C32 C37 C36 122.5(10) . . n
C44 C39 C40 117.8(8) . . n
C44 C39 N6 123.9(8) . . n
C40 C39 N6 118.3(8) . . n
C41 C40 C39 121.3(11) . . n
C43 C42 C41 120.0(10) . . n
C43 C42 O10 124.6(11) . . n
C41 C42 O10 115.3(11) . . n
C40 C41 C42 120.1(11) . . n
C42 C43 C44 119.7(10) . . n
C39 C44 C43 121.1(10) . . n
N8 C46 N7 119.5(8) . . y
C48 C47 C52 116.9(9) . . n
C48 C47 N7 117.8(8) . . n
C52 C47 N7 125.1(8) . . n
C49 C48 C47 120.8(10) . . n
C50 C49 C48 121.3(10) . . n
O11 C50 C49 125.9(11) . . n
O11 C50 C51 115.6(12) . . n
C49 C50 C51 118.5(10) . . n
C50 C51 C52 120.8(12) . . n
C51 C52 C47 121.7(11) . . n
C59 C54 C55 119.5(9) . . n
C59 C54 N8 119.8(8) . . n
C55 C54 N8 120.6(9) . . n
C56 C55 C54 119.6(11) . . n
C57 C56 C55 121.5(11) . . n
C56 C57 O12 117.5(12) . . n
C56 C57 C58 119.5(10) . . n
O12 C57 C58 123.0(13) . . n
C57 C58 C59 119.6(11) . . n
C54 C59 C58 120.2(10) . . n
N9 C61 N10 119.3(8) . . y
C63 C62 C67 118.4(8) . . n
C63 C62 N9 120.7(8) . . n
C67 C62 N9 120.7(9) . . n
C62 C63 C64 121.1(9) . . n
C65 C64 C63 120.0(10) . . n
O13 C65 C66 117.4(9) . . n
O13 C65 C64 123.9(10) . . n
C66 C65 C64 118.7(9) . . n
C67 C66 C65 121.4(10) . . n
C66 C67 C62 120.3(9) . . n
C74 C69 C70 117.0(8) . . n
C74 C69 N10 119.5(8) . . n
C70 C69 N10 123.3(8) . . n
C71 C70 C69 121.9(9) . . n
C70 C71 C72 120.3(9) . . n
C73 C72 O14 124.5(8) . . n
C73 C72 C71 119.2(8) . . n
O14 C72 C71 116.3(8) . . n
C74 C73 C72 119.4(9) . . n
C73 C74 C69 122.2(9) . . n
N11 C76 N12 119.0(8) . . y
C82 C77 C78 119.8(8) . . n
C82 C77 N11 123.1(7) . . n
C78 C77 N11 117.1(8) . . n
C79 C78 C77 119.9(8) . . n
C78 C79 C80 119.7(8) . . n
C81 C80 O15 125.3(8) . . n
C81 C80 C79 120.0(8) . . n
O15 C80 C79 114.7(7) . . n
C80 C81 C82 119.9(9) . . n
C77 C82 C81 120.6(8) . . n
C89 C84 C85 118.1(8) . . n
C89 C84 N12 122.7(8) . . n
C85 C84 N12 119.1(8) . . n
C86 C85 C84 121.0(8) . . n
C85 C86 C87 120.4(9) . . n
C86 C87 C88 119.7(9) . . n
C86 C87 O16 116.4(9) . . n
C88 C87 O16 123.9(9) . . n
C87 C88 C89 119.2(9) . . n
C84 C89 C88 121.4(9) . . n
Cl2 C91 Cl1 114.5(8) . . n
Cl4A C92 Cl3A 87.5(16) . . n
Cl4B C92 Cl3B 76.3(16) . . n
C93B C93A Cl3B 103.1(35) . . n
C93B C93A C93C 11.4(28) . . n
Cl3B C93A C93C 108.6(19) . . n
C93A C93B C93C 159.0(50) . . n
C93A C93B C93E 165.1(42) . . n
C93C C93B C93E 29.8(22) . . n
C93A C93B C93D 141.2(39) . . n
C93C C93B C93D 18.2(21) . . n
C93E C93B C93D 47.6(19) . . n
C93D C93C C93E 109.1(48) . . n
C93D C93C C93B 137.9(47) . . n
C93E C93C C93B 112.0(46) . . n
C93D C93C C93G 87.7(32) . . n
C93E C93C C93G 24.0(29) . . n
C93B C93C C93G 130.0(33) . . n
C93D C93C C93A 128.6(35) . . n
C93E C93C C93A 120.3(39) . . n
C93B C93C C93A 9.6(23) . . n
C93G C93C C93A 136.1(21) . . n
C93C C93D C93E 36.3(26) . . n
C93C C93D C93B 23.9(27) . . n
C93E C93D C93B 59.8(23) . . n
C93C C93D C93G 67.1(29) . . n
C93E C93D C93G 31.9(16) . . n
C93B C93D C93G 89.2(19) . . n
C93C C93E C93G 136.6(50) . . n
C93C C93E C93F 150.0(39) . . n
C93G C93E C93F 66.2(29) . . n
C93C C93E C93D 34.6(26) . . n
C93G C93E C93D 104.7(34) . . n
C93F C93E C93D 141.0(26) . . n
C93C C93E C93B 38.2(29) . . n
C93G C93E C93B 155.6(36) . . n
C93F C93E C93B 131.2(27) . . n
C93D C93E C93B 72.6(26) . . n
C93C C93E C93H 172.2(45) . . n
C93G C93E C93H 35.6(24) . . n
C93F C93E C93H 35.7(18) . . n
C93D C93E C93H 138.4(31) . . n
C93B C93E C93H 147.6(28) . . n
C93H C93F C93G 27.2(21) . . n
C93H C93F C93E 52.3(25) . . n
C93G C93F C93E 30.0(12) . . n
C93H C93F C93I 133.2(65) . . n
C93G C93F C93I 140.0(57) . . n
C93E C93F C93I 115.4(54) . . n
C93H C93F C93M 86.3(38) . . n
C93G C93F C93M 113.6(36) . . n
C93E C93F C93M 131.0(35) . . n
C93I C93F C93M 71.9(50) . . n
C93H C93G C93E 107.0(43) . . n
C93H C93G C93F 33.7(27) . . n
C93E C93G C93F 83.9(30) . . n
C93H C93G C93C 126.4(37) . . n
C93E C93G C93C 19.4(23) . . n
C93F C93G C93C 101.5(23) . . n
C93H C93G C93D 147.8(37) . . n
C93E C93G C93D 43.5(24) . . n
C93F C93G C93D 116.3(22) . . n
C93C C93G C93D 25.3(10) . . n
C93F C93H C93G 119.0(43) . . n
C93F C93H C93M 47.5(27) . . n
C93G C93H C93M 166.5(41) . . n
C93F C93H C93I 18.2(26) . . n
C93G C93H C93I 126.2(37) . . n
C93M C93H C93I 41.0(20) . . n
C93F C93H C93E 92.0(31) . . n
C93G C93H C93E 37.4(25) . . n
C93M C93H C93E 132.3(29) . . n
C93I C93H C93E 92.2(24) . . n
C93K C93I C93N 81.3(51) . . n
C93K C93I C93L 52.4(42) . . n
C93N C93I C93L 93.5(50) . . n
C93K C93I C93M 121.5(58) . . n
C93N C93I C93M 56.9(35) . . n
C93L C93I C93M 88.4(42) . . n
C93K C93I C93F 144.8(82) . . n
C93N C93I C93F 80.4(58) . . n
C93L C93I C93F 158.4(74) . . n
C93M C93I C93F 70.9(51) . . n
C93K C93I C93H 173.0(60) . . n
C93N C93I C93H 96.9(49) . . n
C93L C93I C93H 134.6(44) . . n
C93M C93I C93H 62.1(32) . . n
C93F C93I C93H 28.6(42) . . n
C93L C93K C93I 69.4(47) . . n
C93L C93K C93N 88.0(44) . . n
C93I C93K C93N 57.3(41) . . n
C93L C93K C93M 55.7(34) . . n
C93I C93K C93M 35.2(37) . . n
C93N C93K C93M 36.8(26) . . n
C93K C93L C93I 58.2(36) . . n
C93K C93L C93N 59.5(37) . . n
C93I C93L C93N 47.1(31) . . n
C93K C93L C93M 99.0(41) . . n
C93I C93L C93M 53.9(33) . . n
C93N C93L C93M 43.5(21) . . n
C93N C93M C93I 54.5(34) . . n
C93N C93M C93L 65.6(34) . . n
C93I C93M C93L 37.7(27) . . n
C93N C93M C93H 105.8(40) . . n
C93I C93M C93H 76.9(35) . . n
C93L C93M C93H 107.7(28) . . n
C93N C93M C93K 43.1(31) . . n
C93I C93M C93K 23.3(26) . . n
C93L C93M C93K 25.3(14) . . n
C93H C93M C93K 100.1(27) . . n
C93N C93M C93F 62.9(37) . . n
C93I C93M C93F 37.2(27) . . n
C93L C93M C93F 74.8(32) . . n
C93H C93M C93F 46.2(28) . . n
C93K C93M C93F 57.4(31) . . n
C93I C93N C93M 68.6(42) . . n
C93I C93N C93K 41.4(33) . . n
C93M C93N C93K 100.1(47) . . n
C93I C93N C93J 119.7(50) . . n
C93M C93N C93J 142.8(52) . . n
C93K C93N C93J 107.9(43) . . n
C93I C93N C93L 39.3(33) . . n
C93M C93N C93L 71.0(35) . . n
C93K C93N C93L 32.5(21) . . n
C93J C93N C93L 140.4(42) . . n

loop_
_geom_bond_atom_site_label_1
_geom_bond_atom_site_label_2
_geom_bond_distance
_geom_bond_site_symmetry_2
_geom_bond_publ_flag
Mo1 Mo2 2.0939(11) . y
Mo1 N3 2.108(7) . y
Mo1 N5 2.143(6) . y
Mo1 N1 2.148(6) . y
Mo1 O1 2.180(5) . y
Mo2 N4 2.091(7) . y
Mo2 N2 2.128(6) . y
Mo2 N6 2.153(6) . y
Mo2 O2 2.181(5) . y
Mo3 Mo4 2.0886(12) . y
Mo3 N11 2.110(7) . y
Mo3 N9 2.117(7) . y
Mo3 N7 2.121(7) . y
Mo3 O3 2.181(6) . y
Mo4 N10 2.092(7) . y
Mo4 N12 2.136(7) . y
Mo4 N8 2.159(7) . y
Mo4 O4 2.167(5) . y
Cl1 C91 1.71(2) . n
Cl2 C91 1.69(2) . n
Cl3A C92 1.83(3) . n
Cl3A Cl4A 2.48(2) . n
Cl4A C92 1.75(3) . n
Cl3B C93A 1.96(4) . n
Cl3B C92 2.16(4) . n
Cl3B Cl4B 2.43(4) . n
Cl4B C92 1.73(3) . n
S1 O4 1.475(6) . y
S1 O2 1.487(6) . y
S1 O1 1.492(6) . y
S1 O3 1.494(6) . y
O5 C5 1.377(11) . n
O5 C8 1.410(14) . n
O6 C12 1.383(11) . n
O6 C15 1.401(13) . n
O7 C20 1.372(10) . n
O7 C23 1.419(12) . n
O8 C27 1.366(10) . n
O8 C30 1.422(12) . n
O9 C35 1.378(11) . n
O9 C38 1.399(15) . n
O10 C45 1.40(2) . n
O10 C42 1.405(12) . n
O11 C53 1.346(14) . n
O11 C50 1.360(13) . n
O12 C57 1.371(13) . n
O12 C60 1.43(2) . n
O13 C65 1.373(11) . n
O13 C68 1.423(14) . n
O14 C72 1.383(10) . n
O14 C75 1.430(11) . n
O15 C80 1.380(10) . n
O15 C83 1.410(12) . n
O16 C87 1.381(11) . n
O16 C90 1.406(13) . n
N1 C1 1.324(11) . y
N1 C2 1.427(10) . y
N2 C1 1.321(10) . y
N2 C9 1.429(10) . y
N3 C16 1.325(10) . y
N3 C17 1.412(10) . y
N4 C16 1.309(10) . y
N4 C24 1.427(10) . y
N5 C31 1.311(10) . y
N5 C32 1.421(10) . y
N6 C31 1.329(10) . y
N6 C39 1.430(10) . y
N7 C46 1.327(11) . y
N7 C47 1.420(11) . y
N8 C46 1.315(11) . y
N8 C54 1.435(11) . y
N9 C61 1.305(11) . y
N9 C62 1.415(11) . y
N10 C61 1.343(12) . y
N10 C69 1.426(11) . y
N11 C76 1.318(11) . y
N11 C77 1.448(11) . y
N12 C76 1.349(11) . y
N12 C84 1.421(10) . y
C2 C7 1.396(13) . n
C2 C3 1.396(13) . n
C3 C4 1.400(13) . n
C4 C5 1.376(14) . n
C5 C6 1.353(15) . n
C6 C7 1.390(13) . n
C9 C10 1.384(12) . n
C9 C14 1.386(12) . n
C10 C11 1.395(13) . n
C11 C12 1.378(14) . n
C12 C13 1.358(12) . n
C13 C14 1.396(12) . n
C17 C22 1.371(12) . n
C17 C18 1.395(12) . n
C18 C19 1.372(12) . n
C19 C20 1.393(13) . n
C20 C21 1.379(12) . n
C21 C22 1.380(12) . n
C24 C25 1.378(12) . n
C24 C29 1.393(12) . n
C25 C26 1.390(12) . n
C26 C27 1.392(13) . n
C27 C28 1.382(12) . n
C28 C29 1.383(12) . n
C32 C33 1.356(13) . n
C32 C37 1.369(13) . n
C33 C34 1.394(14) . n
C34 C35 1.352(15) . n
C35 C36 1.351(14) . n
C36 C37 1.391(15) . n
C39 C44 1.372(13) . n
C39 C40 1.390(13) . n
C40 C41 1.353(14) . n
C42 C43 1.35(2) . n
C42 C41 1.39(2) . n
C43 C44 1.396(13) . n
C47 C48 1.382(13) . n
C47 C52 1.385(14) . n
C48 C49 1.380(13) . n
C49 C50 1.36(2) . n
C50 C51 1.37(2) . n
C51 C52 1.368(15) . n
C54 C59 1.368(14) . n
C54 C55 1.395(13) . n
C55 C56 1.373(15) . n
C56 C57 1.37(2) . n
C57 C58 1.38(2) . n
C58 C59 1.404(14) . n
C62 C63 1.375(13) . n
C62 C67 1.394(13) . n
C63 C64 1.392(13) . n
C64 C65 1.384(14) . n
C65 C66 1.375(14) . n
C66 C67 1.373(13) . n
C69 C74 1.379(13) . n
C69 C70 1.380(13) . n
C70 C71 1.354(13) . n
C71 C72 1.386(12) . n
C72 C73 1.374(13) . n
C73 C74 1.370(13) . n
C77 C82 1.362(12) . n
C77 C78 1.379(11) . n
C78 C79 1.379(12) . n
C79 C80 1.397(13) . n
C80 C81 1.351(13) . n
C81 C82 1.391(13) . n
C84 C89 1.365(12) . n
C84 C85 1.400(12) . n
C85 C86 1.368(13) . n
C86 C87 1.379(13) . n
C87 C88 1.382(13) . n
C88 C89 1.401(13) . n
C93A C93B 0.94(4) . n
C93A C93C 2.02(4) . n
C93B C93C 1.11(4) . n
C93B C93E 1.66(5) . n
C93B C93D 1.84(5) . n
C93C C93D 0.86(3) . n
C93C C93E 0.89(3) . n
C93C C93G 1.84(4) . n
C93D C93E 1.42(4) . n
C93D C93G 2.00(4) . n
C93E C93G 1.09(4) . n
C93E C93F 2.17(6) . n
C93E C93H 1.72(5) . n
C93F C93H 1.27(6) . n
C93F C93G 2.00(6) . n
C93F C93I 0.83(5) . n
C93F C93M 1.30(6) . n
C93G C93H 1.05(4) . n
C93H C93M 1.75(6) . n
C93H C93I 1.93(7) . n
C93I C93K 0.89(5) . n
C93I C93N 1.14(6) . n
C93I C93L 0.99(5) . n
C93I C93M 1.30(6) . n
C93J C93N 1.35(5) . n
C93K C93L 0.83(4) . n
C93K C93N 1.34(6) . n
C93K C93M 1.93(6) . n
C93L C93N 1.55(6) . n
C93L C93M 1.61(5) . n
C93M C93N 1.17(5) . n
